data_7250256
loop_
_publ_author_name
'Matsuda, Yumi'
'Asai, Rentaro'
'Moriguchi, Jumpei'
'Akutagawa, Tomoyuki'
'Masuya-Suzuki, Atsuko'
'Tsunashima, Ryo'

_publ_section_title
;
 Synthesis, crystallographic study and solid-state properties of
 metal-free perovskites with P-atom containing A-site cations
;
_journal_issue 18
_journal_name_full CrystEngComm
_journal_page_first 2824
_journal_page_last 2829
_journal_paper_doi 10.1039/D5CE00177C
_journal_volume 27
_journal_year 2025
_chemical_formula_moiety '3(I), C6 H14 N3 P, H4 N'
_chemical_formula_sum 'C6 H18 I3 N4 P'
_chemical_formula_weight 557.91
_space_group_crystal_system orthorhombic
_space_group_IT_number 64
_space_group_name_Hall '-C 2ac 2'
_space_group_name_H-M_alt 'C m c e'
_atom_sites_solution_hydrogens mixed
_atom_sites_solution_primary iterative
_audit_creation_date 2025-01-08
_audit_creation_method
;
Olex2 1.5
(compiled 2024.02.16 svn.r378c4104 for OlexSys, GUI svn.r6928)
;
_audit_update_record
;
2025-02-17 deposited with the CCDC.	2025-04-07 downloaded from the CCDC.
;
_cell_angle_alpha 90
_cell_angle_beta 90
_cell_angle_gamma 90
_cell_formula_units_Z 8
_cell_length_a 14.1395(5)
_cell_length_b 14.4681(5)
_cell_length_c 14.2255(4)
_cell_measurement_reflns_used 6324
_cell_measurement_temperature 253
_cell_measurement_theta_max 30.6960
_cell_measurement_theta_min 2.4790
_cell_volume 2910.13(17)
_computing_cell_refinement 'CrysAlisPro 1.171.42.49 (Rigaku OD, 2022)'
_computing_data_collection 'CrysAlisPro 1.171.42.49 (Rigaku OD, 2022)'
_computing_data_reduction 'CrysAlisPro 1.171.42.49 (Rigaku OD, 2022)'
_computing_molecular_graphics 'Olex2 1.5 (Dolomanov et al., 2009)'
_computing_publication_material 'Olex2 1.5 (Dolomanov et al., 2009)'
_computing_structure_refinement 'SHELXL 2018/3 (Sheldrick, 2015)'
_computing_structure_solution 'olex2.solve 1.5 (Bourhis et al., 2015)'
_diffrn_ambient_environment N~2~
_diffrn_ambient_temperature 253
_diffrn_detector 'Hybrid Pixel Array Detector'
_diffrn_detector_area_resol_mean 10.0000
_diffrn_detector_type HyPix
_diffrn_measured_fraction_theta_full 0.996
_diffrn_measured_fraction_theta_max 0.995
_diffrn_measurement_details
;
List of Runs (angles in degrees, time in seconds):

  # Type    Start    End  Width  t~exp~   \w     \q     \k     \f   Frames
#--------------------------------------------------------------------------
  1  \w    -27.00  64.00   0.25    0.17    --   -5.68  71.00  50.00  364
  2  \w    -16.00  39.00   0.25    0.17    --    6.15 -99.00-150.00  220
;
_diffrn_measurement_device 'four-circle diffractometer'
_diffrn_measurement_device_type 'XtaLAB Synergy R, DW system, HyPix'
_diffrn_measurement_method '\w scans'
_diffrn_orient_matrix_type 'CrysAlisPro convention (1999,Acta A55,543-557)'
_diffrn_orient_matrix_UB_11 0.0023918000
_diffrn_orient_matrix_UB_12 0.0314373000
_diffrn_orient_matrix_UB_13 -0.0381592000
_diffrn_orient_matrix_UB_21 -0.0466342000
_diffrn_orient_matrix_UB_22 0.0152422000
_diffrn_orient_matrix_UB_23 0.0099217000
_diffrn_orient_matrix_UB_31 0.0182697000
_diffrn_orient_matrix_UB_32 0.0344279000
_diffrn_orient_matrix_UB_33 0.0305166000
_diffrn_radiation_monochromator mirror
_diffrn_radiation_probe x-ray
_diffrn_radiation_type 'Mo K\a'
_diffrn_radiation_wavelength 0.71073
_diffrn_reflns_av_R_equivalents 0.0244
_diffrn_reflns_av_unetI/netI 0.0198
_diffrn_reflns_Laue_measured_fraction_full 0.996
_diffrn_reflns_Laue_measured_fraction_max 0.995
_diffrn_reflns_limit_h_max 14
_diffrn_reflns_limit_h_min -17
_diffrn_reflns_limit_k_max 18
_diffrn_reflns_limit_k_min -17
_diffrn_reflns_limit_l_max 17
_diffrn_reflns_limit_l_min -14
_diffrn_reflns_number 6432
_diffrn_reflns_point_group_measured_fraction_full 0.996
_diffrn_reflns_point_group_measured_fraction_max 0.995
_diffrn_reflns_theta_full 25.242
_diffrn_reflns_theta_max 26.369
_diffrn_reflns_theta_min 2.471
_diffrn_source 'Rotating-anode X-ray tube'
_diffrn_source_type 'Rigaku (Mo) X-ray Source'
_exptl_absorpt_coefficient_mu 6.531
_exptl_absorpt_correction_T_max 1.00000
_exptl_absorpt_correction_T_min 0.53493
_exptl_absorpt_correction_type multi-scan
_exptl_absorpt_process_details
;
CrysAlisPro 1.171.42.49 (Rigaku Oxford Diffraction, 2022)
Empirical absorption correction using spherical harmonics,
implemented in SCALE3 ABSPACK scaling algorithm.
;
_exptl_crystal_colour 'clear light colourless'
_exptl_crystal_colour_lustre clear
_exptl_crystal_colour_modifier light
_exptl_crystal_colour_primary colourless
_exptl_crystal_density_diffrn 2.547
_exptl_crystal_description block
_exptl_crystal_F_000 2048
_exptl_crystal_size_max 0.31
_exptl_crystal_size_mid 0.24
_exptl_crystal_size_min 0.17
_refine_diff_density_max 0.925
_refine_diff_density_min -0.551
_refine_diff_density_rms 0.126
_refine_ls_extinction_coef 0.00102(5)
_refine_ls_extinction_expression Fc^*^=kFc[1+0.001xFc^2^\l^3^/sin(2\q)]^-1/4^
_refine_ls_extinction_method 'SHELXL-2018/3 (Sheldrick 2018)'
_refine_ls_goodness_of_fit_ref 1.092
_refine_ls_hydrogen_treatment mixed
_refine_ls_matrix_type full
_refine_ls_number_parameters 111
_refine_ls_number_reflns 1547
_refine_ls_number_restraints 9
_refine_ls_restrained_S_all 1.090
_refine_ls_R_factor_all 0.0224
_refine_ls_R_factor_gt 0.0211
_refine_ls_shift/su_max 0.001
_refine_ls_shift/su_mean 0.000
_refine_ls_structure_factor_coef Fsqd
_refine_ls_weighting_details 'w=1/[\s^2^(Fo^2^)+(0.0312P)^2^+4.1922P] where P=(Fo^2^+2Fc^2^)/3'
_refine_ls_weighting_scheme calc
_refine_ls_wR_factor_gt 0.0522
_refine_ls_wR_factor_ref 0.0527
_reflns_Friedel_coverage 0.000
_reflns_number_gt 1493
_reflns_number_total 1547
_reflns_threshold_expression 'I > 2\s(I)'
_cod_data_source_file d5ce00177c2.cif
_cod_data_source_block p-i_253k
_cod_depositor_comments 'Adding full bibliography for 7250254--7250270.cif.'
_cod_original_sg_symbol_Hall '-C 2bc 2'
_cod_database_code 7250256
_shelx_shelxl_version_number 2018/3
_chemical_oxdiff_formula C6H18N3IP
_chemical_oxdiff_usercomment 'solid solution 7-3'
_shelx_space_group_comment
;
The symmetry employed for this shelxl refinement is uniquely defined
by the following loop, which should always be used as a source of
symmetry information in preference to the above space-group names.
They are only intended as comments.
;
_shelx_estimated_absorpt_t_max 0.403
_shelx_estimated_absorpt_t_min 0.237
_olex2_refinement_description
;
1. Fixed Uiso
 At 1.2 times of:
  All H(H,H,H) groups, All C(H,H) groups, All N(H) groups, All N(H,H,H,H) groups
2. Restrained distances
 C1-H1A = C1-H1B
 1.09 with sigma of 0.02
 N1-H1C = N1-H1D = N1-H1E
 1.06 with sigma of 0.02
 H1A-H1B
 1.78 with sigma of 0.04
 H1C-H1D = H1C-H1E = H1D-H1E
 1.75 with sigma of 0.04
3. Others
 Fixed Sof: P1(0.5) H4A(0.5) H4B(0.5) C1(0.5) N2(0.5) H1A(0.5) H1B(0.5)
4.a Ternary CH refined with riding coordinates:
 N3(H3)
4.b Secondary CH2 refined with riding coordinates:
 C4(H4A,H4B)
;
_olex2_submission_special_instructions 'No special instructions were received'
_oxdiff_exptl_absorpt_empirical_details
;
Empirical correction (ABSPACK) includes:
- Absorption correction using spherical harmonics
- Frame scaling
;
_oxdiff_exptl_absorpt_empirical_full_max 1.874
_oxdiff_exptl_absorpt_empirical_full_min 0.593

loop_
_space_group_symop_operation_xyz
'x, y, z'
'-x, -y+1/2, z+1/2'
'-x, y+1/2, -z+1/2'
'x, -y, -z'
'x+1/2, y+1/2, z'
'-x+1/2, -y+1, z+1/2'
'-x+1/2, y+1, -z+1/2'
'x+1/2, -y+1/2, -z'
'-x, -y, -z'
'x, y-1/2, -z-1/2'
'x, -y-1/2, z-1/2'
'-x, y, z'
'-x+1/2, -y+1/2, -z'
'x+1/2, y, -z-1/2'
'x+1/2, -y, z-1/2'
'-x+1/2, y+1/2, z'

loop_
_atom_site_label
_atom_site_type_symbol
_atom_site_fract_x
_atom_site_fract_y
_atom_site_fract_z
_atom_site_U_iso_or_equiv
_atom_site_adp_type
_atom_site_occupancy
_atom_site_site_symmetry_order
_atom_site_calc_flag
_atom_site_refinement_flags_posn
_atom_site_refinement_flags_adp
_atom_site_refinement_flags_occupancy
_atom_site_disorder_assembly
_atom_site_disorder_group
I001 I 0.500000 0.46065(2) 0.72612(2) 0.02498(11) Uani 1 2 d S T P . .
I002 I 0.500000 0.27105(2) 0.47967(2) 0.02679(11) Uani 1 2 d S T P . .
I003 I 0.750000 0.25494(2) 0.750000 0.03017(11) Uani 1 2 d S T P . .
P1 P 0.1565(2) 0.5684(3) 0.5709(3) 0.0220(6) Uani 0.5 1 d . . P A 1
N1 N 0.500000 0.2071(3) 0.7243(3) 0.0320(9) Uani 1 2 d DS T P . .
N3 N 0.30484(18) 0.44008(17) 0.55984(16) 0.0218(5) Uani 1 1 d . . . . .
H3 H 0.347003 0.401428 0.599099 0.026 Uiso 1 1 calc R U . . .
C3 C 0.2442(2) 0.3753(2) 0.5008(2) 0.0286(7) Uani 1 1 d . . . . .
C4 C 0.3659(3) 0.500000 0.500000 0.0264(9) Uani 1 2 d S T P . .
H4A H 0.406494 0.538459 0.539834 0.032 Uiso 0.5 1 calc R U P . .
H4B H 0.406491 0.461540 0.460164 0.032 Uiso 0.5 1 calc R U P . .
C2 C 0.2446(2) 0.4985(2) 0.6259(2) 0.0287(7) Uani 1 1 d . . . . .
C1 C 0.1129(4) 0.5165(5) 0.5162(5) 0.0234(16) Uani 0.5 1 d D . P . .
N2 N 0.1905(6) 0.5669(10) 0.5675(9) 0.025(2) Uani 0.5 1 d . . P A -1
H3A H 0.205(3) 0.341(3) 0.546(3) 0.029 Uiso 1 1 d . U . . .
H3B H 0.290(3) 0.335(3) 0.460(3) 0.029 Uiso 1 1 d . U . . .
H2A H 0.209(3) 0.454(3) 0.667(3) 0.029 Uiso 1 1 d . U . . .
H2B H 0.291(3) 0.535(3) 0.665(3) 0.029 Uiso 1 1 d . U . . .
H1A H 0.068(4) 0.480(4) 0.566(4) 0.022(16) Uiso 0.5 1 d D . P B -1
H1B H 0.071(5) 0.571(4) 0.482(5) 0.04(2) Uiso 0.5 1 d D . P C -1
H1C H 0.500000 0.1361(16) 0.742(4) 0.048 Uiso 1 2 d DS U P . .
H1D H 0.500000 0.220(4) 0.6509(15) 0.048 Uiso 1 2 d DS U P . .
H1E H 0.565(2) 0.235(3) 0.748(3) 0.048 Uiso 1 1 d D U . . .

loop_
_atom_site_aniso_label
_atom_site_aniso_U_11
_atom_site_aniso_U_22
_atom_site_aniso_U_33
_atom_site_aniso_U_23
_atom_site_aniso_U_13
_atom_site_aniso_U_12
I001 0.02903(18) 0.02501(18) 0.02090(16) -0.00109(10) 0.000 0.000
I002 0.03137(19) 0.02403(18) 0.02497(17) 0.00224(10) 0.000 0.000
I003 0.0346(2) 0.02923(19) 0.02674(18) 0.000 0.00284(12) 0.000
P1 0.0264(17) 0.0202(10) 0.0195(9) 0.0021(7) 0.0038(13) 0.0025(15)
N1 0.041(2) 0.027(2) 0.028(2) 0.0057(16) 0.000 0.000
N3 0.0265(13) 0.0190(12) 0.0199(12) 0.0030(9) -0.0035(9) 0.0010(10)
C3 0.0312(19) 0.0158(16) 0.0389(19) -0.0038(12) -0.0045(14) -0.0007(14)
C4 0.022(2) 0.029(2) 0.028(2) 0.0034(16) 0.000 0.000
C2 0.0330(19) 0.0367(19) 0.0165(15) -0.0047(12) -0.0009(12) 0.0032(14)
C1 0.021(3) 0.022(5) 0.027(5) -0.005(3) 0.001(2) 0.001(3)
N2 0.020(5) 0.026(4) 0.027(4) -0.010(3) -0.003(4) -0.006(5)

loop_
_atom_type_symbol
_atom_type_description
_atom_type_scat_dispersion_real
_atom_type_scat_dispersion_imag
_atom_type_scat_source
C C 0.0033 0.0016 'International Tables Vol C Tables 4.2.6.8 and 6.1.1.4'
H H 0.0000 0.0000 'International Tables Vol C Tables 4.2.6.8 and 6.1.1.4'
I I -0.4742 1.8119 'International Tables Vol C Tables 4.2.6.8 and 6.1.1.4'
N N 0.0061 0.0033 'International Tables Vol C Tables 4.2.6.8 and 6.1.1.4'
P P 0.1023 0.0942 'International Tables Vol C Tables 4.2.6.8 and 6.1.1.4'

loop_
_exptl_crystal_face_index_h
_exptl_crystal_face_index_k
_exptl_crystal_face_index_l
_exptl_crystal_face_perp_dist
2 20 0 0.1295
8 4 18 0.1492
5 -12 15 0.1474
-8 -9 -16 0.0668
-3 17 -11 0.1195
-6 12 15 0.0835
-19 1 7 0.0658
3 -13 -15 0.0855
19 0 -7 0.1073
-16 -3 11 0.0825

loop_
_geom_angle_atom_site_label_1
_geom_angle_atom_site_label_2
_geom_angle_atom_site_label_3
_geom_angle
_geom_angle_site_symmetry_1
_geom_angle_site_symmetry_3
_geom_angle_publ_flag
C3 P1 C1 98.7(3) 4_566 4_566 ?
C2 P1 C3 91.4(2) . 4_566 ?
C2 P1 C1 98.6(3) . 4_566 ?
C1 P1 C3 105.1(4) . 4_566 ?
C1 P1 C2 106.1(5) . . ?
C1 P1 C1 10.23(19) . 4_566 ?
H1C N1 H1D 114(3) . . ?
H1C N1 H1E 107(2) . . ?
H1D N1 H1E 104(2) . . ?
C3 N3 H3 107.6 . . ?
C3 N3 C2 111.5(2) . . ?
C4 N3 H3 107.6 . . ?
C4 N3 C3 111.7(2) . . ?
C4 N3 C2 110.7(2) . . ?
C2 N3 H3 107.6 . . ?
P1 C3 H3A 102(2) 4_566 . ?
P1 C3 H3B 112(2) 4_566 . ?
N3 C3 P1 114.9(3) . 4_566 ?
N3 C3 H3A 106(2) . . ?
N3 C3 H3B 107(2) . . ?
H3A C3 H3B 115(3) . . ?
N3 C4 N3 109.2(3) 4_566 . ?
N3 C4 H4A 109.8 . . ?
N3 C4 H4A 109.8 4_566 . ?
N3 C4 H4B 109.8 4_566 . ?
N3 C4 H4B 109.8 . . ?
H4A C4 H4B 108.3 . . ?
P1 C2 H2A 106(2) . . ?
P1 C2 H2B 114(2) . . ?
N3 C2 P1 115.7(2) . . ?
N3 C2 H2A 106(2) . . ?
N3 C2 H2B 106(2) . . ?
N2 C2 P1 13.7(4) . . ?
N2 C2 N3 108.0(5) . . ?
N2 C2 H2A 119(2) . . ?
N2 C2 H2B 107(2) . . ?
H2A C2 H2B 110(3) . . ?
P1 C1 P1 130.9(5) . 4_566 ?
P1 C1 N2 17.1(5) . . ?
P1 C1 H1A 108(4) 4_566 . ?
P1 C1 H1A 100(4) . . ?
P1 C1 H1B 111(5) 4_566 . ?
P1 C1 H1B 96(4) . . ?
C1 C1 P1 19.5(2) 4_566 4_566 ?
C1 C1 P1 150.3(3) 4_566 . ?
C1 C1 N2 133.2(5) 4_566 . ?
C1 C1 H1A 96(4) 4_566 . ?
C1 C1 H1B 102(5) 4_566 . ?
N2 C1 P1 113.8(5) . 4_566 ?
N2 C1 H1A 111(4) . . ?
N2 C1 H1B 105(4) . . ?
H1A C1 H1B 109(3) . . ?
C2 N2 C1 108.7(9) . . ?

loop_
_geom_bond_atom_site_label_1
_geom_bond_atom_site_label_2
_geom_bond_distance
_geom_bond_site_symmetry_2
_geom_bond_publ_flag
P1 C3 1.801(5) 4_566 ?
P1 C2 1.785(5) . ?
P1 C1 1.245(7) . ?
P1 C1 1.851(6) 4_566 ?
N1 H1C 1.058(18) . ?
N1 H1D 1.059(18) . ?
N1 H1E 1.066(18) . ?
N3 H3 0.9900 . ?
N3 C3 1.523(4) . ?
N3 C4 1.490(4) . ?
N3 C2 1.525(4) . ?
C3 H3A 0.98(4) . ?
C3 H3B 1.05(4) . ?
C4 H4A 0.9800 . ?
C4 H4B 0.9800 . ?
C2 N2 1.501(13) . ?
C2 H2A 1.00(4) . ?
C2 H2B 1.01(4) . ?
C1 C1 0.663(10) 4_566 ?
C1 N2 1.506(12) . ?
C1 H1A 1.09(2) . ?
C1 H1B 1.09(2) . ?

loop_
_geom_torsion_atom_site_label_1
_geom_torsion_atom_site_label_2
_geom_torsion_atom_site_label_3
_geom_torsion_atom_site_label_4
_geom_torsion
_geom_torsion_site_symmetry_1
_geom_torsion_site_symmetry_2
_geom_torsion_site_symmetry_3
_geom_torsion_site_symmetry_4
_geom_torsion_publ_flag
P1 C2 N2 C1 -53(2) . . . . ?
P1 C1 N2 C2 -65.0(9) 4_566 . . . ?
P1 C1 N2 C2 112(2) . . . . ?
N3 C2 N2 C1 73.2(7) . . . . ?
C3 P1 C2 N3 -56.8(3) 4_566 . . . ?
C3 P1 C2 N2 2(3) 4_566 . . . ?
C3 P1 C1 P1 49.1(9) 4_566 . . 4_566 ?
C3 P1 C1 C1 52(4) 4_566 . . 4_566 ?
C3 P1 C1 N2 46(2) 4_566 . . . ?
C3 N3 C4 N3 62.58(19) . . . 4_566 ?
C3 N3 C2 P1 -57.9(3) . . . . ?
C3 N3 C2 N2 -70.2(5) . . . . ?
C4 N3 C3 P1 -66.0(3) . . . 4_566 ?
C4 N3 C2 P1 67.0(3) . . . . ?
C4 N3 C2 N2 54.8(5) . . . . ?
C2 P1 C1 P1 -46.9(9) . . . 4_566 ?
C2 P1 C1 C1 -44(4) . . . 4_566 ?
C2 P1 C1 N2 -50(2) . . . . ?
C2 N3 C3 P1 58.4(3) . . . 4_566 ?
C2 N3 C4 N3 -62.32(18) . . . 4_566 ?
C1 P1 C2 N3 42.2(4) 4_566 . . . ?
C1 P1 C2 N3 49.3(5) . . . . ?
C1 P1 C2 N2 108(3) . . . . ?
C1 P1 C2 N2 100(3) 4_566 . . . ?
C1 P1 C1 P1 -3(3) 4_566 . . 4_566 ?
C1 P1 C1 N2 -6(5) 4_566 . . . ?
C1 C1 N2 C2 -63(3) 4_566 . . . ?

loop_
_exptl_oxdiff_crystal_face_indexfrac_h
_exptl_oxdiff_crystal_face_indexfrac_k
_exptl_oxdiff_crystal_face_indexfrac_l
_exptl_oxdiff_crystal_face_x
_exptl_oxdiff_crystal_face_y
_exptl_oxdiff_crystal_face_z
2.3767 20.2446 -0.4157 0.6580 0.1936 0.7277
8.4878 3.5689 17.7961 -0.5466 -0.1649 0.8210
5.3223 -12.1376 15.1920 -0.9486 -0.2825 0.1430
-8.3252 -9.0398 -15.9013 0.3027 0.0927 -0.9486
-2.9185 16.6854 -11.1442 0.9428 0.2799 0.1810
-6.3315 12.2804 14.6732 -0.1890 0.6280 0.7549
-18.8139 0.5231 6.6562 -0.2825 0.9514 -0.1226
3.4212 -13.3092 -14.7835 0.1539 -0.5091 -0.8468
18.8555 -0.4017 -6.5450 0.2822 -0.9504 0.1309
-16.3768 -3.4134 10.9827 -0.5656 0.8207 -0.0816
